data_4338099
loop_
_publ_author_name
'Ghorai, Debasish'
'Mani, Ganesan'

_publ_section_title
;
 Single-Step Substitution of all the \a, \b-Positions in Pyrrole: Choice
 of Binuclear versus Multinuclear Complex of the Novel Polydentate Ligand.
;
_journal_issue 8
_journal_name_full 'Inorganic chemistry'
_journal_page_first 4117
_journal_page_last 4129
_journal_paper_doi 10.1021/ic5000974
_journal_volume 53
_journal_year 2014
_chemical_formula_sum 'C28 H43 Cl4 N9 O3 Pd2'
_chemical_formula_weight 908.31
_chemical_name_systematic
;
 ?
;
_space_group_IT_number 13
_symmetry_cell_setting monoclinic
_symmetry_space_group_name_Hall '-P 2yac'
_symmetry_space_group_name_H-M 'P 1 2/n 1'
_atom_sites_solution_hydrogens geom
_atom_sites_solution_primary direct
_atom_sites_solution_secondary difmap
_audit_creation_method SHELXL-97
_cell_angle_alpha 90.00
_cell_angle_beta 93.429(6)
_cell_angle_gamma 90.00
_cell_formula_units_Z 4
_cell_length_a 17.840(3)
_cell_length_b 8.9328(15)
_cell_length_c 22.386(4)
_cell_measurement_reflns_used 41430
_cell_measurement_temperature 293(2)
_cell_measurement_theta_max 25.00
_cell_measurement_theta_min 1.82
_cell_volume 3561.1(11)
_computing_structure_refinement 'SHELXL-97 (Sheldrick, 2008)'
_computing_structure_solution sir92
_diffrn_ambient_temperature 293(2)
_diffrn_measured_fraction_theta_full 1.000
_diffrn_measured_fraction_theta_max 1.000
_diffrn_measurement_device_type 'Bruker CCD APEX 2'
_diffrn_measurement_method hemisphere
_diffrn_radiation_monochromator graphite
_diffrn_radiation_source 'fine-focus sealed tube'
_diffrn_radiation_type MoK\a
_diffrn_radiation_wavelength 0.71073
_diffrn_reflns_av_R_equivalents 0.1029
_diffrn_reflns_av_sigmaI/netI 0.0678
_diffrn_reflns_limit_h_max 21
_diffrn_reflns_limit_h_min -21
_diffrn_reflns_limit_k_max 10
_diffrn_reflns_limit_k_min -10
_diffrn_reflns_limit_l_max 26
_diffrn_reflns_limit_l_min -26
_diffrn_reflns_number 41430
_diffrn_reflns_theta_full 25.00
_diffrn_reflns_theta_max 25.00
_diffrn_reflns_theta_min 1.82
_exptl_absorpt_coefficient_mu 1.354
_exptl_absorpt_correction_T_max 0.8878
_exptl_absorpt_correction_T_min 0.7283
_exptl_absorpt_correction_type multi-scan
_exptl_absorpt_process_details SADABS
_exptl_crystal_colour Red
_exptl_crystal_density_diffrn 1.694
_exptl_crystal_density_method 'not measured'
_exptl_crystal_description Needle
_exptl_crystal_F_000 1832
_exptl_crystal_size_max 0.25
_exptl_crystal_size_mid 0.11
_exptl_crystal_size_min 0.09
_refine_diff_density_max 0.662
_refine_diff_density_min -0.497
_refine_diff_density_rms 0.106
_refine_ls_extinction_method none
_refine_ls_goodness_of_fit_ref 1.033
_refine_ls_hydrogen_treatment mixed
_refine_ls_matrix_type full
_refine_ls_number_parameters 414
_refine_ls_number_reflns 6277
_refine_ls_number_restraints 0
_refine_ls_restrained_S_all 1.033
_refine_ls_R_factor_all 0.0974
_refine_ls_R_factor_gt 0.0481
_refine_ls_shift/su_max 0.001
_refine_ls_shift/su_mean 0.000
_refine_ls_structure_factor_coef Fsqd
_refine_ls_weighting_details 'calc w=1/[\s^2^(Fo^2^)+(0.0478P)^2^+7.1214P] where P=(Fo^2^+2Fc^2^)/3'
_refine_ls_weighting_scheme calc
_refine_ls_wR_factor_gt 0.1035
_refine_ls_wR_factor_ref 0.1262
_reflns_number_gt 4028
_reflns_number_total 6277
_reflns_threshold_expression >2\s(I)
_cod_data_source_file ic5000974_si_002.cif
_cod_data_source_block complex3
_cod_depositor_comments
;
The following automatic conversions were performed:

'_symmetry_cell_setting' value 'Monoclinic' changed to 'monoclinic'
according to
/usr/data/users/saulius/crontab/automatic-downloads/rss-feeds/ACS/lib/dictionaries/cif_core.dic
dictionary named 'cif_core.dic' version 2.4.2 from 2011-04-26.

Automatic conversion script
Id: cif_fix_values 2281 2013-09-26 08:29:07Z andrius 

 Adding full bibliography for 4338099--4338106.cif.
;
_cod_original_sg_symbol_H-M P2/n
_cod_database_code 4338099

loop_
_symmetry_equiv_pos_as_xyz
'x, y, z'
'-x+1/2, y, -z+1/2'
'-x, -y, -z'
'x-1/2, -y, z-1/2'

loop_
_atom_site_label
_atom_site_type_symbol
_atom_site_fract_x
_atom_site_fract_y
_atom_site_fract_z
_atom_site_U_iso_or_equiv
_atom_site_adp_type
_atom_site_occupancy
_atom_site_symmetry_multiplicity
_atom_site_calc_flag
_atom_site_refinement_flags
C1 C 1.0490(4) 0.1791(8) 0.7890(3) 0.0414(16) Uani 1 1 d .
C2 C 0.9863(4) 0.2573(7) 0.7680(3) 0.0402(16) Uani 1 1 d .
C3 C 1.0069(4) 0.3482(7) 0.7203(3) 0.0431(17) Uani 1 1 d .
C4 C 1.0813(4) 0.3219(8) 0.7126(3) 0.0463(18) Uani 1 1 d .
C5 C 1.1349(4) 0.3812(10) 0.6702(3) 0.068(2) Uani 1 1 d .
H5A H 1.1508 0.4802 0.6834 0.082 Uiso 1 1 calc R
H5B H 1.1790 0.3175 0.6719 0.082 Uiso 1 1 calc R
C6 C 1.1332(4) 0.4801(8) 0.5654(3) 0.0481(18) Uani 1 1 d .
C7 C 1.1874(4) 0.6036(9) 0.5822(4) 0.067(2) Uani 1 1 d .
H7A H 1.1980 0.6034 0.6248 0.101 Uiso 1 1 calc R
H7B H 1.1657 0.6980 0.5701 0.101 Uiso 1 1 calc R
H7C H 1.2331 0.5883 0.5625 0.101 Uiso 1 1 calc R
C8 C 1.1023(4) 0.4355(8) 0.5115(3) 0.0487(18) Uani 1 1 d .
H8 H 1.1112 0.4763 0.4744 0.058 Uiso 1 1 calc R
C9 C 1.0549(4) 0.3168(8) 0.5226(3) 0.0440(17) Uani 1 1 d .
C10 C 1.0086(5) 0.2277(9) 0.4791(3) 0.064(2) Uani 1 1 d .
H10A H 0.9815 0.1530 0.4998 0.096 Uiso 1 1 calc R
H10B H 1.0404 0.1799 0.4517 0.096 Uiso 1 1 calc R
H10C H 0.9737 0.2922 0.4573 0.096 Uiso 1 1 calc R
C11 C 0.9589(4) 0.4584(8) 0.6852(3) 0.0491(18) Uani 1 1 d .
H11A H 0.9398 0.5319 0.7123 0.059 Uiso 1 1 calc R
H11B H 0.9895 0.5107 0.6575 0.059 Uiso 1 1 calc R
C12 C 0.8375(4) 0.2255(8) 0.5931(3) 0.0478(18) Uani 1 1 d .
C13 C 0.8256(4) 0.0882(9) 0.5555(3) 0.066(2) Uani 1 1 d .
H13A H 0.8720 0.0339 0.5546 0.099 Uiso 1 1 calc R
H13B H 0.8089 0.1166 0.5156 0.099 Uiso 1 1 calc R
H13C H 0.7883 0.0260 0.5723 0.099 Uiso 1 1 calc R
C14 C 0.7866(4) 0.3361(9) 0.6069(3) 0.056(2) Uani 1 1 d .
H14 H 0.7361 0.3400 0.5941 0.067 Uiso 1 1 calc R
C15 C 0.8244(4) 0.4382(9) 0.6428(3) 0.0515(19) Uani 1 1 d .
C16 C 0.7993(5) 0.5805(10) 0.6688(4) 0.085(3) Uani 1 1 d .
H16A H 0.8404 0.6257 0.6919 0.127 Uiso 1 1 calc R
H16B H 0.7590 0.5610 0.6943 0.127 Uiso 1 1 calc R
H16C H 0.7822 0.6472 0.6373 0.127 Uiso 1 1 calc R
C17 C 0.9069(4) 0.2464(8) 0.7878(3) 0.0493(18) Uani 1 1 d .
H17A H 0.8840 0.3449 0.7850 0.059 Uiso 1 1 calc R
H17B H 0.8782 0.1810 0.7605 0.059 Uiso 1 1 calc R
C18 C 0.8660(4) 0.0660(9) 0.8667(4) 0.057(2) Uani 1 1 d .
C19 C 0.8204(5) -0.0345(10) 0.8259(4) 0.088(3) Uani 1 1 d .
H19A H 0.8194 0.0045 0.7859 0.132 Uiso 1 1 calc R
H19B H 0.7701 -0.0400 0.8388 0.132 Uiso 1 1 calc R
H19C H 0.8423 -0.1327 0.8266 0.132 Uiso 1 1 calc R
C20 C 0.8834(4) 0.0584(9) 0.9275(4) 0.063(2) Uani 1 1 d .
H20 H 0.8677 -0.0162 0.9529 0.076 Uiso 1 1 calc R
C21 C 0.9281(4) 0.1803(9) 0.9445(3) 0.054(2) Uani 1 1 d .
C22 C 0.9638(5) 0.2202(10) 1.0041(4) 0.075(3) Uani 1 1 d .
H22A H 0.9913 0.3119 1.0009 0.112 Uiso 1 1 calc R
H22B H 0.9974 0.1416 1.0175 0.112 Uiso 1 1 calc R
H22C H 0.9257 0.2327 1.0322 0.112 Uiso 1 1 calc R
C23 C 1.0638(4) 0.0737(8) 0.8390(3) 0.0447(17) Uani 1 1 d .
H23A H 1.0864 -0.0165 0.8240 0.054 Uiso 1 1 calc R
H23B H 1.0166 0.0461 0.8553 0.054 Uiso 1 1 calc R
C24 C 1.1774(4) 0.0769(8) 0.9130(3) 0.0448(17) Uani 1 1 d .
C25 C 1.2052(4) -0.0739(9) 0.8969(4) 0.070(2) Uani 1 1 d .
H25A H 1.1733 -0.1147 0.8648 0.105 Uiso 1 1 calc R
H25B H 1.2047 -0.1387 0.9311 0.105 Uiso 1 1 calc R
H25C H 1.2555 -0.0657 0.8843 0.105 Uiso 1 1 calc R
C26 C 1.2039(4) 0.1760(9) 0.9552(3) 0.0540(19) Uani 1 1 d .
H26 H 1.2470 0.1648 0.9802 0.065 Uiso 1 1 calc R
C27 C 1.1556(4) 0.2955(8) 0.9541(3) 0.0481(18) Uani 1 1 d .
C28 C 1.1570(5) 0.4289(9) 0.9942(4) 0.072(2) Uani 1 1 d .
H28A H 1.1158 0.4938 0.9825 0.108 Uiso 1 1 calc R
H28B H 1.2035 0.4818 0.9911 0.108 Uiso 1 1 calc R
H28C H 1.1526 0.3971 1.0348 0.108 Uiso 1 1 calc R
N1 N 1.1064(3) 0.2211(7) 0.7546(2) 0.0476(15) Uani 1 1 d .
H1N H 1.155(4) 0.165(7) 0.756(3) 0.057 Uiso 1 1 d .
N2 N 1.1056(3) 0.3913(6) 0.6079(2) 0.0456(14) Uani 1 1 d .
N3 N 1.0569(3) 0.2892(6) 0.5810(2) 0.0422(14) Uani 1 1 d .
N4 N 0.8952(3) 0.3866(6) 0.6514(2) 0.0451(14) Uani 1 1 d .
N5 N 0.9041(3) 0.2560(6) 0.6203(2) 0.0443(14) Uani 1 1 d .
N6 N 0.9014(3) 0.1904(7) 0.8486(3) 0.0480(15) Uani 1 1 d .
N7 N 0.9396(3) 0.2601(6) 0.8956(3) 0.0462(14) Uani 1 1 d .
N8 N 1.1144(3) 0.1384(6) 0.8873(2) 0.0400(13) Uani 1 1 d .
N9 N 1.1000(3) 0.2742(6) 0.9115(2) 0.0417(13) Uani 1 1 d .
O1 O 1.0947(6) 0.7258(10) 0.7263(4) 0.177(4) Uani 1 1 d .
O2 O 1.2424(7) 0.0755(14) 0.7285(4) 0.080(4) Uani 0.50 1 d P
O3 O 1.2500 -0.2048(17) 0.7500 0.205(7) Uani 1 2 d S
Cl03 Cl 1.10621(11) -0.0127(2) 0.62389(10) 0.0680(6) Uani 1 1 d .
Cl04 Cl 0.92560(13) 0.5886(2) 0.85234(10) 0.0748(6) Uani 1 1 d .
Cl05 Cl 0.93796(12) -0.0557(2) 0.67324(9) 0.0679(6) Uani 1 1 d .
Cl06 Cl 1.10793(13) 0.5857(2) 0.85688(10) 0.0742(6) Uani 1 1 d .
Pd01 Pd 1.00018(3) 0.12935(6) 0.62451(2) 0.04171(17) Uani 1 1 d .
Pd02 Pd 1.01776(3) 0.41892(6) 0.88068(2) 0.04448(18) Uani 1 1 d .

loop_
_atom_site_aniso_label
_atom_site_aniso_U_11
_atom_site_aniso_U_22
_atom_site_aniso_U_33
_atom_site_aniso_U_23
_atom_site_aniso_U_13
_atom_site_aniso_U_12
C1 0.037(4) 0.046(4) 0.041(4) -0.008(3) -0.003(3) 0.000(3)
C2 0.042(4) 0.044(4) 0.034(4) -0.005(3) 0.002(3) -0.007(3)
C3 0.049(4) 0.040(4) 0.040(4) -0.006(3) -0.003(3) -0.006(3)
C4 0.045(4) 0.060(5) 0.033(4) -0.002(3) -0.002(3) -0.011(4)
C5 0.061(5) 0.098(7) 0.046(5) 0.009(4) -0.004(4) -0.026(5)
C6 0.038(4) 0.041(4) 0.066(5) 0.005(4) 0.010(4) -0.005(3)
C7 0.064(5) 0.068(6) 0.070(6) 0.009(4) 0.004(4) -0.021(4)
C8 0.052(5) 0.050(5) 0.044(4) 0.004(4) 0.007(4) -0.003(4)
C9 0.043(4) 0.047(4) 0.042(4) 0.000(3) 0.003(3) 0.002(3)
C10 0.087(6) 0.058(5) 0.046(5) -0.005(4) -0.001(4) -0.007(4)
C11 0.052(5) 0.044(4) 0.051(4) -0.004(4) 0.001(4) -0.005(4)
C12 0.039(4) 0.058(5) 0.047(4) 0.007(4) -0.002(3) -0.008(4)
C13 0.052(5) 0.089(6) 0.057(5) -0.010(5) -0.007(4) -0.017(4)
C14 0.035(4) 0.069(6) 0.061(5) 0.015(4) -0.011(4) -0.004(4)
C15 0.042(5) 0.055(5) 0.057(5) 0.013(4) 0.000(4) 0.000(4)
C16 0.075(6) 0.070(6) 0.109(8) 0.001(6) -0.004(5) 0.019(5)
C17 0.047(4) 0.057(5) 0.043(4) 0.005(4) -0.002(3) -0.002(4)
C18 0.036(4) 0.059(5) 0.075(6) 0.012(4) 0.003(4) 0.002(4)
C19 0.072(6) 0.076(7) 0.114(8) 0.008(6) -0.006(6) -0.020(5)
C20 0.052(5) 0.067(6) 0.071(6) 0.027(5) 0.008(4) 0.000(4)
C21 0.050(5) 0.065(5) 0.049(5) 0.010(4) 0.019(4) 0.010(4)
C22 0.089(7) 0.081(6) 0.055(5) 0.015(5) 0.016(5) 0.016(5)
C23 0.045(4) 0.041(4) 0.048(4) -0.001(3) 0.000(3) 0.003(3)
C24 0.038(4) 0.045(4) 0.050(4) 0.006(4) -0.008(3) 0.002(3)
C25 0.052(5) 0.059(5) 0.096(7) 0.003(5) -0.010(5) 0.011(4)
C26 0.051(5) 0.059(5) 0.050(5) 0.015(4) -0.011(4) 0.007(4)
C27 0.054(5) 0.050(5) 0.041(4) 0.004(3) -0.003(3) -0.010(4)
C28 0.081(6) 0.075(6) 0.060(5) -0.015(5) -0.007(4) -0.008(5)
N1 0.041(4) 0.067(4) 0.034(3) -0.004(3) -0.005(3) -0.002(3)
N2 0.044(3) 0.054(4) 0.039(3) -0.001(3) 0.004(3) -0.011(3)
N3 0.044(3) 0.043(3) 0.040(3) 0.002(3) -0.001(3) -0.007(3)
N4 0.044(4) 0.047(4) 0.043(3) 0.003(3) -0.001(3) -0.004(3)
N5 0.037(3) 0.050(4) 0.045(3) 0.003(3) -0.004(3) -0.009(3)
N6 0.039(3) 0.052(4) 0.053(4) 0.010(3) 0.007(3) -0.001(3)
N7 0.042(4) 0.048(4) 0.049(4) 0.002(3) 0.002(3) 0.004(3)
N8 0.043(3) 0.038(3) 0.039(3) -0.005(3) -0.001(3) -0.004(3)
N9 0.049(4) 0.039(3) 0.037(3) -0.005(3) -0.004(3) 0.003(3)
O1 0.259(11) 0.122(7) 0.145(8) 0.047(6) -0.044(8) -0.026(7)
O2 0.040(7) 0.125(10) 0.075(10) -0.029(7) 0.005(8) -0.006(7)
O3 0.31(2) 0.138(12) 0.170(14) 0.000 0.071(13) 0.000
Cl03 0.0600(13) 0.0674(14) 0.0763(14) -0.0035(11) 0.0010(11) 0.0167(10)
Cl04 0.0885(16) 0.0613(14) 0.0739(15) 0.0049(11) -0.0013(12) 0.0328(12)
Cl05 0.0896(16) 0.0536(13) 0.0618(13) 0.0066(10) 0.0147(11) -0.0193(11)
Cl06 0.0859(16) 0.0657(14) 0.0695(14) 0.0095(11) -0.0084(12) -0.0276(12)
Pd01 0.0418(3) 0.0427(3) 0.0404(3) 0.0009(2) 0.0007(2) -0.0048(2)
Pd02 0.0534(4) 0.0396(3) 0.0402(3) -0.0006(2) 0.0007(2) 0.0046(3)

loop_
_atom_type_symbol
_atom_type_description
_atom_type_scat_dispersion_real
_atom_type_scat_dispersion_imag
_atom_type_scat_source
C C 0.0033 0.0016 'International Tables Vol C Tables 4.2.6.8 and 6.1.1.4'
H H 0.0000 0.0000 'International Tables Vol C Tables 4.2.6.8 and 6.1.1.4'
N N 0.0061 0.0033 'International Tables Vol C Tables 4.2.6.8 and 6.1.1.4'
O O 0.0106 0.0060 'International Tables Vol C Tables 4.2.6.8 and 6.1.1.4'
Cl Cl 0.1484 0.1585 'International Tables Vol C Tables 4.2.6.8 and 6.1.1.4'
Pd Pd -0.9988 1.0072 'International Tables Vol C Tables 4.2.6.8 and 6.1.1.4'

loop_
_geom_angle_atom_site_label_1
_geom_angle_atom_site_label_2
_geom_angle_atom_site_label_3
_geom_angle
N1 C1 C2 106.8(6)
N1 C1 C23 119.7(6)
C2 C1 C23 133.5(6)
C1 C2 C3 108.0(6)
C1 C2 C17 128.5(6)
C3 C2 C17 123.4(6)
C4 C3 C2 107.2(6)
C4 C3 C11 125.1(6)
C2 C3 C11 127.6(6)
N1 C4 C3 107.9(6)
N1 C4 C5 118.8(7)
C3 C4 C5 133.3(7)
N2 C5 C4 115.1(6)
N2 C5 H5A 108.5
C4 C5 H5A 108.5
N2 C5 H5B 108.5
C4 C5 H5B 108.5
H5A C5 H5B 107.5
N2 C6 C8 108.0(6)
N2 C6 C7 120.7(7)
C8 C6 C7 131.3(7)
C6 C7 H7A 109.5
C6 C7 H7B 109.5
H7A C7 H7B 109.5
C6 C7 H7C 109.5
H7A C7 H7C 109.5
H7B C7 H7C 109.5
C6 C8 C9 106.5(6)
C6 C8 H8 126.8
C9 C8 H8 126.8
N3 C9 C8 109.7(6)
N3 C9 C10 122.2(6)
C8 C9 C10 128.1(7)
C9 C10 H10A 109.5
C9 C10 H10B 109.5
H10A C10 H10B 109.5
C9 C10 H10C 109.5
H10A C10 H10C 109.5
H10B C10 H10C 109.5
N4 C11 C3 112.5(6)
N4 C11 H11A 109.1
C3 C11 H11A 109.1
N4 C11 H11B 109.1
C3 C11 H11B 109.1
H11A C11 H11B 107.8
N5 C12 C14 109.3(7)
N5 C12 C13 121.2(7)
C14 C12 C13 129.5(7)
C12 C13 H13A 109.5
C12 C13 H13B 109.5
H13A C13 H13B 109.5
C12 C13 H13C 109.5
H13A C13 H13C 109.5
H13B C13 H13C 109.5
C15 C14 C12 107.4(6)
C15 C14 H14 126.3
C12 C14 H14 126.3
N4 C15 C14 106.3(7)
N4 C15 C16 122.8(7)
C14 C15 C16 130.9(7)
C15 C16 H16A 109.5
C15 C16 H16B 109.5
H16A C16 H16B 109.5
C15 C16 H16C 109.5
H16A C16 H16C 109.5
H16B C16 H16C 109.5
N6 C17 C2 114.3(5)
N6 C17 H17A 108.7
C2 C17 H17A 108.7
N6 C17 H17B 108.7
C2 C17 H17B 108.7
H17A C17 H17B 107.6
N6 C18 C20 104.7(7)
N6 C18 C19 124.1(8)
C20 C18 C19 131.2(8)
C18 C19 H19A 109.5
C18 C19 H19B 109.5
H19A C19 H19B 109.5
C18 C19 H19C 109.5
H19A C19 H19C 109.5
H19B C19 H19C 109.5
C18 C20 C21 108.9(7)
C18 C20 H20 125.6
C21 C20 H20 125.6
N7 C21 C20 107.9(7)
N7 C21 C22 122.0(7)
C20 C21 C22 130.0(7)
C21 C22 H22A 109.5
C21 C22 H22B 109.5
H22A C22 H22B 109.5
C21 C22 H22C 109.5
H22A C22 H22C 109.5
H22B C22 H22C 109.5
C1 C23 N8 112.2(5)
C1 C23 H23A 109.2
N8 C23 H23A 109.2
C1 C23 H23B 109.2
N8 C23 H23B 109.2
H23A C23 H23B 107.9
N8 C24 C26 106.1(6)
N8 C24 C25 123.2(6)
C26 C24 C25 130.7(7)
C24 C25 H25A 109.5
C24 C25 H25B 109.5
H25A C25 H25B 109.5
C24 C25 H25C 109.5
H25A C25 H25C 109.5
H25B C25 H25C 109.5
C24 C26 C27 107.7(6)
C24 C26 H26 126.2
C27 C26 H26 126.2
N9 C27 C26 109.7(6)
N9 C27 C28 121.6(7)
C26 C27 C28 128.6(7)
C27 C28 H28A 109.5
C27 C28 H28B 109.5
H28A C28 H28B 109.5
C27 C28 H28C 109.5
H28A C28 H28C 109.5
H28B C28 H28C 109.5
C4 N1 C1 110.2(6)
C4 N1 H1N 127(4)
C1 N1 H1N 121(4)
C6 N2 N3 109.1(5)
C6 N2 C5 125.6(6)
N3 N2 C5 123.9(6)
C9 N3 N2 106.7(5)
C9 N3 Pd01 128.1(5)
N2 N3 Pd01 125.2(4)
C15 N4 N5 110.8(6)
C15 N4 C11 127.7(6)
N5 N4 C11 121.4(5)
C12 N5 N4 106.1(6)
C12 N5 Pd01 129.0(5)
N4 N5 Pd01 124.6(4)
C18 N6 N7 111.4(6)
C18 N6 C17 128.3(7)
N7 N6 C17 120.2(6)
C21 N7 N6 107.1(6)
C21 N7 Pd02 130.5(5)
N6 N7 Pd02 120.5(4)
C24 N8 N9 111.4(5)
C24 N8 C23 127.4(6)
N9 N8 C23 121.1(5)
C27 N9 N8 105.1(5)
C27 N9 Pd02 129.2(5)
N8 N9 Pd02 125.4(4)
N3 Pd01 N5 91.7(2)
N3 Pd01 Cl03 87.17(16)
N5 Pd01 Cl03 177.04(16)
N3 Pd01 Cl05 178.67(17)
N5 Pd01 Cl05 89.56(16)
Cl03 Pd01 Cl05 91.55(8)
N7 Pd02 N9 89.4(2)
N7 Pd02 Cl06 175.10(17)
N9 Pd02 Cl06 89.43(16)
N7 Pd02 Cl04 91.10(16)
N9 Pd02 Cl04 176.16(16)
Cl06 Pd02 Cl04 90.43(9)

loop_
_geom_bond_atom_site_label_1
_geom_bond_atom_site_label_2
_geom_bond_distance
_geom_bond_site_symmetry_2
C1 N1 1.369(8) .
C1 C2 1.377(9) .
C1 C23 1.475(9) .
C2 C3 1.408(9) .
C2 C17 1.514(9) .
C3 C4 1.369(9) .
C3 C11 1.496(9) .
C4 N1 1.359(9) .
C4 C5 1.485(9) .
C5 N2 1.462(9) .
C5 H5A 0.9700 .
C5 H5B 0.9700 .
C6 N2 1.353(8) .
C6 C8 1.356(10) .
C6 C7 1.500(9) .
C7 H7A 0.9600 .
C7 H7B 0.9600 .
C7 H7C 0.9600 .
C8 C9 1.388(9) .
C8 H8 0.9300 .
C9 N3 1.327(8) .
C9 C10 1.473(9) .
C10 H10A 0.9600 .
C10 H10B 0.9600 .
C10 H10C 0.9600 .
C11 N4 1.475(8) .
C11 H11A 0.9700 .
C11 H11B 0.9700 .
C12 N5 1.332(8) .
C12 C14 1.389(10) .
C12 C13 1.495(10) .
C13 H13A 0.9600 .
C13 H13B 0.9600 .
C13 H13C 0.9600 .
C14 C15 1.367(10) .
C14 H14 0.9300 .
C15 N4 1.347(8) .
C15 C16 1.479(11) .
C16 H16A 0.9600 .
C16 H16B 0.9600 .
C16 H16C 0.9600 .
C17 N6 1.459(8) .
C17 H17A 0.9700 .
C17 H17B 0.9700 .
C18 N6 1.352(9) .
C18 C20 1.380(11) .
C18 C19 1.488(11) .
C19 H19A 0.9600 .
C19 H19B 0.9600 .
C19 H19C 0.9600 .
C20 C21 1.389(11) .
C20 H20 0.9300 .
C21 N7 1.334(8) .
C21 C22 1.485(11) .
C22 H22A 0.9600 .
C22 H22B 0.9600 .
C22 H22C 0.9600 .
C23 N8 1.483(8) .
C23 H23A 0.9700 .
C23 H23B 0.9700 .
C24 N8 1.349(8) .
C24 C26 1.358(10) .
C24 C25 1.488(10) .
C25 H25A 0.9600 .
C25 H25B 0.9600 .
C25 H25C 0.9600 .
C26 C27 1.371(10) .
C26 H26 0.9300 .
C27 N9 1.348(8) .
C27 C28 1.492(10) .
C28 H28A 0.9600 .
C28 H28B 0.9600 .
C28 H28C 0.9600 .
N1 H1N 1.00(7) .
N2 N3 1.374(7) .
N3 Pd01 2.033(5) .
N4 N5 1.372(7) .
N5 Pd01 2.050(6) .
N6 N7 1.368(7) .
N7 Pd02 2.031(6) .
N8 N9 1.359(7) .
N9 Pd02 2.045(5) .
O2 O2 0.983(19) 2_756
Cl03 Pd01 2.278(2) .
Cl04 Pd02 2.298(2) .
Cl05 Pd01 2.3019(19) .
Cl06 Pd02 2.279(2) .

loop_
_geom_hbond_atom_site_label_D
_geom_hbond_atom_site_label_H
_geom_hbond_atom_site_label_A
_geom_hbond_distance_DH
_geom_hbond_distance_HA
_geom_hbond_distance_DA
_geom_hbond_angle_DHA
_geom_hbond_site_symmetry_A
N1 H1N O2 1.00(7) 1.89(7) 2.845(14) 158(6) .
N1 H1N O2 1.00(7) 2.00(7) 2.998(14) 171(6) 2_756

loop_
_geom_torsion_atom_site_label_1
_geom_torsion_atom_site_label_2
_geom_torsion_atom_site_label_3
_geom_torsion_atom_site_label_4
_geom_torsion
N1 C1 C2 C3 -0.2(7)
C23 C1 C2 C3 176.7(7)
N1 C1 C2 C17 176.3(6)
C23 C1 C2 C17 -6.7(12)
C1 C2 C3 C4 0.9(7)
C17 C2 C3 C4 -175.9(6)
C1 C2 C3 C11 -176.9(6)
C17 C2 C3 C11 6.3(10)
C2 C3 C4 N1 -1.3(8)
C11 C3 C4 N1 176.7(6)
C2 C3 C4 C5 179.6(8)
C11 C3 C4 C5 -2.5(12)
N1 C4 C5 N2 137.1(7)
C3 C4 C5 N2 -43.8(12)
N2 C6 C8 C9 0.2(8)
C7 C6 C8 C9 -178.9(7)
C6 C8 C9 N3 -0.4(8)
C6 C8 C9 C10 -179.3(7)
C4 C3 C11 N4 118.8(7)
C2 C3 C11 N4 -63.7(9)
N5 C12 C14 C15 1.2(8)
C13 C12 C14 C15 179.9(7)
C12 C14 C15 N4 -1.8(8)
C12 C14 C15 C16 177.4(8)
C1 C2 C17 N6 24.1(10)
C3 C2 C17 N6 -159.8(6)
N6 C18 C20 C21 0.8(8)
C19 C18 C20 C21 -179.9(8)
C18 C20 C21 N7 -1.2(9)
C18 C20 C21 C22 -177.4(8)
N1 C1 C23 N8 66.0(8)
C2 C1 C23 N8 -110.6(8)
N8 C24 C26 C27 0.4(8)
C25 C24 C26 C27 -176.8(8)
C24 C26 C27 N9 -0.9(8)
C24 C26 C27 C28 175.7(7)
C3 C4 N1 C1 1.2(8)
C5 C4 N1 C1 -179.6(6)
C2 C1 N1 C4 -0.6(8)
C23 C1 N1 C4 -178.0(6)
C8 C6 N2 N3 0.1(8)
C7 C6 N2 N3 179.3(6)
C8 C6 N2 C5 167.1(7)
C7 C6 N2 C5 -13.7(11)
C4 C5 N2 C6 158.8(7)
C4 C5 N2 N3 -36.1(11)
C8 C9 N3 N2 0.4(7)
C10 C9 N3 N2 179.5(6)
C8 C9 N3 Pd01 -179.8(5)
C10 C9 N3 Pd01 -0.8(10)
C6 N2 N3 C9 -0.3(7)
C5 N2 N3 C9 -167.6(7)
C6 N2 N3 Pd01 179.9(4)
C5 N2 N3 Pd01 12.6(9)
C14 C15 N4 N5 1.8(8)
C16 C15 N4 N5 -177.5(7)
C14 C15 N4 C11 177.8(6)
C16 C15 N4 C11 -1.5(11)
C3 C11 N4 C15 140.9(7)
C3 C11 N4 N5 -43.4(8)
C14 C12 N5 N4 -0.1(7)
C13 C12 N5 N4 -179.0(6)
C14 C12 N5 Pd01 174.1(5)
C13 C12 N5 Pd01 -4.8(10)
C15 N4 N5 C12 -1.0(7)
C11 N4 N5 C12 -177.3(6)
C15 N4 N5 Pd01 -175.6(4)
C11 N4 N5 Pd01 8.1(8)
C20 C18 N6 N7 -0.2(8)
C19 C18 N6 N7 -179.5(7)
C20 C18 N6 C17 175.1(6)
C19 C18 N6 C17 -4.2(12)
C2 C17 N6 C18 -119.1(7)
C2 C17 N6 N7 55.9(8)
C20 C21 N7 N6 1.0(8)
C22 C21 N7 N6 177.6(6)
C20 C21 N7 Pd02 -162.8(5)
C22 C21 N7 Pd02 13.8(10)
C18 N6 N7 C21 -0.5(7)
C17 N6 N7 C21 -176.2(6)
C18 N6 N7 Pd02 165.2(4)
C17 N6 N7 Pd02 -10.5(8)
C26 C24 N8 N9 0.3(8)
C25 C24 N8 N9 177.8(6)
C26 C24 N8 C23 -179.3(6)
C25 C24 N8 C23 -1.8(11)
C1 C23 N8 C24 -128.9(7)
C1 C23 N8 N9 51.6(8)
C26 C27 N9 N8 1.1(7)
C28 C27 N9 N8 -175.8(6)
C26 C27 N9 Pd02 -172.2(5)
C28 C27 N9 Pd02 10.9(10)
C24 N8 N9 C27 -0.8(7)
C23 N8 N9 C27 178.8(6)
C24 N8 N9 Pd02 172.8(4)
C23 N8 N9 Pd02 -7.7(8)
C9 N3 Pd01 N5 -79.8(6)
N2 N3 Pd01 N5 99.9(5)
C9 N3 Pd01 Cl03 97.5(6)
N2 N3 Pd01 Cl03 -82.8(5)
C9 N3 Pd01 Cl05 81(7)
N2 N3 Pd01 Cl05 -99(7)
C12 N5 Pd01 N3 117.8(6)
N4 N5 Pd01 N3 -69.0(5)
C12 N5 Pd01 Cl03 50(3)
N4 N5 Pd01 Cl03 -136(3)
C12 N5 Pd01 Cl05 -61.8(6)
N4 N5 Pd01 Cl05 111.5(5)
C21 N7 Pd02 N9 52.2(6)
N6 N7 Pd02 N9 -109.7(5)
C21 N7 Pd02 Cl06 127.9(18)
N6 N7 Pd02 Cl06 -34(2)
C21 N7 Pd02 Cl04 -124.0(6)
N6 N7 Pd02 Cl04 74.1(5)
C27 N9 Pd02 N7 -127.6(6)
N8 N9 Pd02 N7 60.4(5)
C27 N9 Pd02 Cl06 57.1(6)
N8 N9 Pd02 Cl06 -114.9(5)
C27 N9 Pd02 Cl04 -31(3)
N8 N9 Pd02 Cl04 157(2)
